data_1100813
loop_
_publ_author_name
'Humphries, Martin J.'
'Tellmann, Kilian P.'
'Gibson, Vernon C.'
'White, Andrew J. P.'
'Williams, David J.'

_publ_section_title
;
 Investigations into the Mechanism of Activation and Initiation of
 Ethylene Polymerization by Bis(imino)pyridine Cobalt Catalysts:
 Synthesis, Structures, and Deuterium Labeling Studies
;
_journal_coden_ASTM ORGND7
_journal_issue 9
_journal_name_full Organometallics
_journal_page_first 2039
_journal_page_last 2050
_journal_paper_doi 10.1021/om049032b
_journal_volume 24
_journal_year 2005
_chemical_formula_sum 'C27 H31 Cl Co N3'
_chemical_formula_weight 491.93
_space_group_IT_number 15
_symmetry_cell_setting monoclinic
_symmetry_space_group_name_Hall '-C 2yc'
_symmetry_space_group_name_H-M 'C 1 2/c 1'
_atom_sites_solution_hydrogens geom
_atom_sites_solution_primary direct
_atom_sites_solution_secondary difmap
_audit_creation_method SHELXL-97
_cell_angle_alpha 90.00
_cell_angle_beta 101.91(5)
_cell_angle_gamma 90.00
_cell_formula_units_Z 8
_cell_length_a 36.945(11)
_cell_length_b 8.062(3)
_cell_length_c 17.718(5)
_cell_measurement_reflns_used 30
_cell_measurement_temperature 203(2)
_cell_measurement_theta_max 12.47
_cell_measurement_theta_min 5.17
_cell_volume 5164(3)
_computing_cell_refinement 'Bruker XSCANS'
_computing_data_collection 'Bruker XSCANS'
_computing_data_reduction 'Bruker SHELXTL'
_computing_molecular_graphics 'Bruker SHELXTL'
_computing_publication_material 'Bruker SHELXTL'
_computing_structure_refinement 'SHELXL-97 (Sheldrick, 1997)'
_computing_structure_solution 'SHELXS-97 (Sheldrick, 1990)'
_diffrn_ambient_temperature 203(2)
_diffrn_detector_area_resol_mean ?
_diffrn_measured_fraction_theta_full 0.986
_diffrn_measured_fraction_theta_max 0.986
_diffrn_measurement_device_type 'Bruker P4'
_diffrn_measurement_method '\w scans'
_diffrn_radiation_monochromator graphite
_diffrn_radiation_source 'fine-focus sealed tube'
_diffrn_radiation_type MoK\a
_diffrn_radiation_wavelength 0.71073
_diffrn_reflns_av_R_equivalents 0.0284
_diffrn_reflns_av_sigmaI/netI 0.0623
_diffrn_reflns_limit_h_max 43
_diffrn_reflns_limit_h_min 0
_diffrn_reflns_limit_k_max 9
_diffrn_reflns_limit_k_min 0
_diffrn_reflns_limit_l_max 20
_diffrn_reflns_limit_l_min -21
_diffrn_reflns_number 4574
_diffrn_reflns_theta_full 25.00
_diffrn_reflns_theta_max 25.00
_diffrn_reflns_theta_min 2.25
_diffrn_standards_decay_% 14.37
_diffrn_standards_interval_count 97
_diffrn_standards_interval_time ?
_diffrn_standards_number 3
_exptl_absorpt_coefficient_mu 0.786
_exptl_absorpt_correction_T_max 0.9206
_exptl_absorpt_correction_T_min 0.7184
_exptl_absorpt_correction_type empirical
_exptl_absorpt_process_details ?
_exptl_crystal_colour Claret
_exptl_crystal_density_diffrn 1.265
_exptl_crystal_density_meas ?
_exptl_crystal_density_method 'not measured'
_exptl_crystal_description 'platy needles'
_exptl_crystal_F_000 2064
_exptl_crystal_size_max 0.93
_exptl_crystal_size_mid 0.30
_exptl_crystal_size_min 0.17
_refine_diff_density_max 0.310
_refine_diff_density_min -0.334
_refine_diff_density_rms 0.061
_refine_ls_extinction_coef 0.00002(8)
_refine_ls_extinction_expression Fc^*^=kFc[1+0.001xFc^2^\l^3^/sin(2\q)]^-1/4^
_refine_ls_extinction_method SHELXL
_refine_ls_goodness_of_fit_ref 0.975
_refine_ls_hydrogen_treatment mixed
_refine_ls_matrix_type full
_refine_ls_number_parameters 298
_refine_ls_number_reflns 4500
_refine_ls_number_restraints 0
_refine_ls_restrained_S_all 0.975
_refine_ls_R_factor_all 0.0830
_refine_ls_R_factor_gt 0.0444
_refine_ls_shift/su_max 0.001
_refine_ls_shift/su_mean 0.000
_refine_ls_structure_factor_coef Fsqd
_refine_ls_weighting_details 'calc w=1/[\s^2^(Fo^2^)+(0.0502P)^2^+0.0000P] where P=(Fo^2^+2Fc^2^)/3'
_refine_ls_weighting_scheme calc
_refine_ls_wR_factor_gt 0.0942
_refine_ls_wR_factor_ref 0.1053
_reflns_number_gt 3089
_reflns_number_total 4500
_reflns_threshold_expression >2sigma(I)
_cod_duplicate_entry 4060324
_cod_data_source_file om049032bsi20041208_063138.cif
_cod_data_source_block Compound_10
_cod_depositor_comments
;
The following automatic conversions were performed:
'_symmetry_cell_setting' value 'Monoclinic' changed to 'monoclinic'
according to '/home/saulius/struct/CIF-dictionaries/cif_core.dic'
dictionary named 'cif_core.dic' version 2.4.1 from 2010-06-29.

'_exptl_absorpt_correction_type' value 'Empirical' changed to
'empirical' according to
'/home/saulius/struct/CIF-dictionaries/cif_core.dic' dictionary named
'cif_core.dic' version 2.4.1 from 2010-06-29.

Automatic conversion script
Id: cif_fix_enum 1527 2010-12-29 10:47:43Z saulius 
;
_cod_original_sg_symbol_H-M C2/c
_cod_database_code 1100813

loop_
_symmetry_equiv_pos_as_xyz
'x, y, z'
'-x, y, -z+1/2'
'x+1/2, y+1/2, z'
'-x+1/2, y+1/2, -z+1/2'
'-x, -y, -z'
'x, -y, z-1/2'
'-x+1/2, -y+1/2, -z'
'x+1/2, -y+1/2, z-1/2'

loop_
_atom_site_label
_atom_site_type_symbol
_atom_site_fract_x
_atom_site_fract_y
_atom_site_fract_z
_atom_site_U_iso_or_equiv
_atom_site_adp_type
_atom_site_occupancy
_atom_site_symmetry_multiplicity
_atom_site_calc_flag
_atom_site_refinement_flags
_atom_site_disorder_assembly
_atom_site_disorder_group
Co Co 0.375079(12) 0.53216(6) 0.61068(2) 0.02937(14) Uani 1 1 d . . .
Cl Cl 0.39217(4) 0.38751(19) 0.71506(6) 0.0771(5) Uani 1 1 d . . .
N1 N 0.35959(7) 0.6412(3) 0.52171(15) 0.0291(6) Uani 1 1 d . . .
C2 C 0.33080(9) 0.7502(4) 0.51405(19) 0.0337(7) Uani 1 1 d . . .
C3 C 0.31732(10) 0.8309(5) 0.4437(2) 0.0426(9) Uani 1 1 d . . .
H3A H 0.2976 0.9065 0.4387 0.051 Uiso 1 1 calc R . .
C4 C 0.33384(11) 0.7965(5) 0.3813(2) 0.0461(9) Uani 1 1 d . . .
H4A H 0.3249 0.8480 0.3335 0.055 Uiso 1 1 calc R . .
C5 C 0.36329(11) 0.6869(5) 0.3895(2) 0.0433(9) Uani 1 1 d . . .
H5A H 0.3746 0.6652 0.3476 0.052 Uiso 1 1 calc R . .
C6 C 0.37597(10) 0.6092(5) 0.46021(18) 0.0339(7) Uani 1 1 d . . .
C7 C 0.31841(9) 0.7605(5) 0.5853(2) 0.0352(7) Uani 1 1 d . . .
N7 N 0.33664(7) 0.6608(4) 0.63982(15) 0.0315(6) Uani 1 1 d . . .
C8 C 0.28786(11) 0.8760(6) 0.5958(3) 0.0522(10) Uani 1 1 d . . .
H8A H 0.2673 0.8120 0.6066 0.078 Uiso 1 1 calc R . .
H8B H 0.2797 0.9400 0.5490 0.078 Uiso 1 1 calc R . .
H8C H 0.2969 0.9506 0.6385 0.078 Uiso 1 1 calc R . .
C9 C 0.40577(9) 0.4923(4) 0.48264(18) 0.0354(8) Uani 1 1 d . . .
N9 N 0.40971(7) 0.4415(4) 0.55502(15) 0.0328(6) Uani 1 1 d . . .
C10 C 0.42985(12) 0.4387(6) 0.4286(2) 0.0526(11) Uani 1 1 d . . .
H10A H 0.4522 0.5056 0.4374 0.079 Uiso 1 1 calc R . .
H10B H 0.4166 0.4529 0.3757 0.079 Uiso 1 1 calc R . .
H10C H 0.4364 0.3228 0.4376 0.079 Uiso 1 1 calc R . .
C11 C 0.32660(8) 0.6620(4) 0.71397(19) 0.0321(7) Uani 1 1 d . . .
C12 C 0.34455(9) 0.7690(5) 0.7713(2) 0.0376(8) Uani 1 1 d . . .
C13 C 0.33403(10) 0.7684(5) 0.8421(2) 0.0400(8) Uani 1 1 d . . .
H13A H 0.3461 0.8405 0.8810 0.048 Uiso 1 1 calc R . .
C14 C 0.30651(9) 0.6657(5) 0.85749(19) 0.0357(8) Uani 1 1 d . . .
C15 C 0.28927(9) 0.5592(5) 0.7997(2) 0.0394(8) Uani 1 1 d . . .
H15A H 0.2704 0.4890 0.8092 0.047 Uiso 1 1 calc R . .
C16 C 0.29912(9) 0.5531(5) 0.72776(19) 0.0369(8) Uani 1 1 d . . .
C17 C 0.37507(12) 0.8829(6) 0.7563(3) 0.0591(12) Uani 1 1 d . . .
H17A H 0.3940 0.8175 0.7397 0.089 Uiso 1 1 calc R . .
H17B H 0.3858 0.9419 0.8033 0.089 Uiso 1 1 calc R . .
H17C H 0.3648 0.9620 0.7164 0.089 Uiso 1 1 calc R . .
C18 C 0.29591(11) 0.6673(6) 0.9362(2) 0.0468(9) Uani 1 1 d . . .
H18A H 0.2733 0.7303 0.9331 0.070 Uiso 1 1 calc R . .
H18B H 0.3156 0.7181 0.9738 0.070 Uiso 1 1 calc R . .
H18C H 0.2921 0.5544 0.9518 0.070 Uiso 1 1 calc R . .
C19 C 0.28107(13) 0.4319(6) 0.6668(3) 0.0597(13) Uani 1 1 d . . .
H19A H 0.2701 0.4917 0.6202 0.090 Uiso 1 1 calc R . .
H19B H 0.2619 0.3710 0.6852 0.090 Uiso 1 1 calc R . .
H19C H 0.2995 0.3550 0.6559 0.090 Uiso 1 1 calc R . .
C20 C 0.44035(9) 0.3336(4) 0.5858(2) 0.0343(7) Uani 1 1 d . . .
C21 C 0.47326(10) 0.4047(5) 0.6249(2) 0.0387(8) Uani 1 1 d . . .
C22 C 0.50317(11) 0.3012(6) 0.6540(3) 0.0516(10) Uani 1 1 d . . .
H22A H 0.5256 0.3478 0.6802 0.062 Uiso 1 1 calc R . .
C23 C 0.50030(13) 0.1313(6) 0.6449(3) 0.0665(13) Uani 1 1 d . . .
C24 C 0.46723(13) 0.0654(5) 0.6082(3) 0.0683(15) Uani 1 1 d . . .
H24A H 0.4653 -0.0504 0.6025 0.082 Uiso 1 1 calc R . .
C25 C 0.43618(11) 0.1617(5) 0.5786(2) 0.0458(9) Uani 1 1 d . . .
C26 C 0.47702(13) 0.5897(5) 0.6344(3) 0.0574(11) Uani 1 1 d . . .
H26A H 0.4725 0.6419 0.5840 0.086 Uiso 1 1 calc R . .
H26B H 0.5018 0.6166 0.6621 0.086 Uiso 1 1 calc R . .
H26C H 0.4591 0.6300 0.6631 0.086 Uiso 1 1 calc R . .
C27 C 0.53421(15) 0.0228(8) 0.6757(5) 0.106(2) Uani 1 1 d . . .
H27A H 0.5275 -0.0639 0.7082 0.160 Uiso 1 1 calc R . .
H27B H 0.5537 0.0906 0.7055 0.160 Uiso 1 1 calc R . .
H27C H 0.5428 -0.0269 0.6327 0.160 Uiso 1 1 calc R . .
C28 C 0.39994(13) 0.0846(6) 0.5409(3) 0.0717(15) Uani 1 1 d . . .
H28A H 0.3803 0.1309 0.5632 0.108 Uiso 1 1 calc R . .
H28B H 0.4011 -0.0344 0.5493 0.108 Uiso 1 1 calc R . .
H28C H 0.3950 0.1074 0.4860 0.108 Uiso 1 1 calc R . .

loop_
_atom_site_aniso_label
_atom_site_aniso_U_11
_atom_site_aniso_U_22
_atom_site_aniso_U_33
_atom_site_aniso_U_23
_atom_site_aniso_U_13
_atom_site_aniso_U_12
Co 0.0279(2) 0.0352(2) 0.0269(2) 0.0033(2) 0.00996(15) 0.0062(2)
Cl 0.0848(8) 0.1090(10) 0.0475(6) 0.0408(6) 0.0371(6) 0.0582(8)
N1 0.0271(13) 0.0308(15) 0.0293(13) -0.0014(11) 0.0054(10) 0.0025(11)
C2 0.0278(17) 0.0352(19) 0.0372(17) 0.0009(15) 0.0044(13) 0.0009(14)
C3 0.042(2) 0.037(2) 0.045(2) 0.0024(16) 0.0010(16) 0.0082(17)
C4 0.058(2) 0.042(2) 0.0353(19) 0.0089(16) 0.0020(17) 0.0019(19)
C5 0.058(2) 0.043(2) 0.0307(17) 0.0024(16) 0.0129(16) -0.0002(18)
C6 0.0414(19) 0.0346(18) 0.0274(16) -0.0017(14) 0.0113(14) -0.0005(15)
C7 0.0297(17) 0.037(2) 0.0387(18) -0.0022(15) 0.0056(13) 0.0045(15)
N7 0.0261(13) 0.0370(16) 0.0333(14) -0.0013(12) 0.0101(11) 0.0013(12)
C8 0.042(2) 0.055(3) 0.062(2) 0.001(2) 0.0155(18) 0.0143(19)
C9 0.0415(18) 0.035(2) 0.0339(16) -0.0014(14) 0.0172(14) 0.0007(15)
N9 0.0318(14) 0.0328(17) 0.0357(14) 0.0002(12) 0.0113(11) 0.0042(12)
C10 0.061(2) 0.057(3) 0.046(2) -0.0006(19) 0.0262(19) 0.017(2)
C11 0.0239(15) 0.0335(18) 0.0408(18) -0.0030(15) 0.0111(13) 0.0020(14)
C12 0.0284(17) 0.043(2) 0.0446(19) -0.0043(16) 0.0139(14) -0.0040(15)
C13 0.0358(19) 0.044(2) 0.0404(19) -0.0106(16) 0.0081(15) -0.0012(16)
C14 0.0318(17) 0.041(2) 0.0373(18) 0.0036(15) 0.0151(14) 0.0084(15)
C15 0.0309(17) 0.044(2) 0.0478(19) 0.0046(17) 0.0178(15) -0.0039(16)
C16 0.0289(16) 0.041(2) 0.0412(18) -0.0070(16) 0.0081(14) -0.0060(16)
C17 0.050(2) 0.069(3) 0.065(3) -0.021(2) 0.028(2) -0.030(2)
C18 0.049(2) 0.057(3) 0.0382(19) 0.0060(18) 0.0165(17) 0.0068(19)
C19 0.058(3) 0.067(3) 0.057(2) -0.013(2) 0.018(2) -0.027(2)
C20 0.0324(17) 0.0335(19) 0.0395(18) 0.0020(15) 0.0132(14) 0.0060(15)
C21 0.0330(18) 0.037(2) 0.048(2) -0.0045(16) 0.0128(15) 0.0009(15)
C22 0.0301(19) 0.051(3) 0.071(3) -0.003(2) 0.0048(18) 0.0015(17)
C23 0.041(2) 0.047(3) 0.102(4) 0.001(3) -0.006(2) 0.013(2)
C24 0.050(3) 0.030(3) 0.115(4) -0.004(2) -0.006(3) 0.0077(19)
C25 0.038(2) 0.033(2) 0.062(2) -0.0010(18) -0.0001(17) 0.0010(16)
C26 0.052(3) 0.039(2) 0.081(3) -0.011(2) 0.015(2) -0.0033(19)
C27 0.058(3) 0.068(4) 0.174(7) -0.003(4) -0.021(4) 0.023(3)
C28 0.050(3) 0.038(3) 0.113(4) -0.004(2) -0.014(3) -0.004(2)

loop_
_atom_type_symbol
_atom_type_description
_atom_type_scat_dispersion_real
_atom_type_scat_dispersion_imag
_atom_type_scat_source
C C 0.0033 0.0016 'International Tables Vol C Tables 4.2.6.8 and 6.1.1.4'
H H 0.0000 0.0000 'International Tables Vol C Tables 4.2.6.8 and 6.1.1.4'
N N 0.0061 0.0033 'International Tables Vol C Tables 4.2.6.8 and 6.1.1.4'
Cl Cl 0.1484 0.1585 'International Tables Vol C Tables 4.2.6.8 and 6.1.1.4'
Co Co 0.3494 0.9721 'International Tables Vol C Tables 4.2.6.8 and 6.1.1.4'

loop_
_geom_angle_atom_site_label_1
_geom_angle_atom_site_label_2
_geom_angle_atom_site_label_3
_geom_angle
_geom_angle_site_symmetry_1
_geom_angle_site_symmetry_3
_geom_angle_publ_flag
N1 Co N7 81.46(12) . . ?
N1 Co N9 81.96(12) . . ?
N7 Co N9 163.35(12) . . ?
N1 Co Cl 176.65(11) . . ?
N7 Co Cl 99.40(9) . . ?
N9 Co Cl 97.25(9) . . ?
C2 N1 C6 120.2(3) . . ?
C2 N1 Co 120.3(2) . . ?
C6 N1 Co 119.5(2) . . ?
N1 C2 C3 120.9(3) . . ?
N1 C2 C7 109.5(3) . . ?
C3 C2 C7 129.6(3) . . ?
C4 C3 C2 118.6(3) . . ?
C5 C4 C3 120.4(3) . . ?
C4 C5 C6 119.5(3) . . ?
N1 C6 C5 120.5(3) . . ?
N1 C6 C9 109.9(3) . . ?
C5 C6 C9 129.6(3) . . ?
N7 C7 C2 113.6(3) . . ?
N7 C7 C8 124.5(3) . . ?
C2 C7 C8 122.0(3) . . ?
C7 N7 C11 118.2(3) . . ?
C7 N7 Co 115.1(2) . . ?
C11 N7 Co 126.6(2) . . ?
N9 C9 C6 113.2(3) . . ?
N9 C9 C10 124.6(3) . . ?
C6 C9 C10 122.2(3) . . ?
C9 N9 C20 118.2(3) . . ?
C9 N9 Co 115.4(2) . . ?
C20 N9 Co 126.2(2) . . ?
C12 C11 C16 120.9(3) . . ?
C12 C11 N7 119.8(3) . . ?
C16 C11 N7 119.2(3) . . ?
C13 C12 C11 118.5(3) . . ?
C13 C12 C17 121.1(3) . . ?
C11 C12 C17 120.4(3) . . ?
C14 C13 C12 122.4(3) . . ?
C13 C14 C15 118.0(3) . . ?
C13 C14 C18 121.0(3) . . ?
C15 C14 C18 121.0(3) . . ?
C14 C15 C16 121.9(3) . . ?
C15 C16 C11 118.1(3) . . ?
C15 C16 C19 121.1(3) . . ?
C11 C16 C19 120.7(3) . . ?
C21 C20 C25 121.5(3) . . ?
C21 C20 N9 118.5(3) . . ?
C25 C20 N9 120.0(3) . . ?
C20 C21 C22 118.8(4) . . ?
C20 C21 C26 121.0(4) . . ?
C22 C21 C26 120.2(4) . . ?
C23 C22 C21 120.9(4) . . ?
C24 C23 C22 118.7(4) . . ?
C24 C23 C27 122.2(5) . . ?
C22 C23 C27 119.1(5) . . ?
C23 C24 C25 123.2(4) . . ?
C24 C25 C20 116.8(4) . . ?
C24 C25 C28 121.6(4) . . ?
C20 C25 C28 121.5(4) . . ?

loop_
_geom_bond_atom_site_label_1
_geom_bond_atom_site_label_2
_geom_bond_distance
_geom_bond_site_symmetry_2
_geom_bond_publ_flag
Co N1 1.793(3) . ?
Co N7 1.914(3) . ?
Co N9 1.914(3) . ?
Co Cl 2.1672(13) . ?
N1 C2 1.365(4) . ?
N1 C6 1.375(4) . ?
C2 C3 1.403(5) . ?
C2 C7 1.432(5) . ?
C3 C4 1.397(6) . ?
C4 C5 1.386(6) . ?
C5 C6 1.393(5) . ?
C6 C9 1.442(5) . ?
C7 N7 1.328(5) . ?
C7 C8 1.504(5) . ?
N7 C11 1.437(4) . ?
C9 N9 1.325(4) . ?
C9 C10 1.500(4) . ?
N9 C20 1.443(4) . ?
C11 C12 1.392(5) . ?
C11 C16 1.401(5) . ?
C12 C13 1.387(5) . ?
C12 C17 1.520(5) . ?
C13 C14 1.381(5) . ?
C14 C15 1.387(5) . ?
C14 C18 1.524(5) . ?
C15 C16 1.396(5) . ?
C16 C19 1.505(5) . ?
C20 C21 1.392(5) . ?
C20 C25 1.397(5) . ?
C21 C22 1.396(6) . ?
C21 C26 1.505(6) . ?
C22 C23 1.381(7) . ?
C23 C24 1.367(7) . ?
C23 C27 1.533(7) . ?
C24 C25 1.395(6) . ?
C25 C28 1.502(6) . ?
